data_7025171
loop_
_publ_author_name
'Naeem, Saira'
'Ogilvie, Eleanor'
'White, Andrew J. P.'
'Hogarth, Graeme'
'Wilton-Ely, James D E T'

_publ_section_title
;
 The functionalisation of ruthenium(II) and osmium(II) alkenyl complexes
 with amine- and alkoxy-terminated dithiocarbamates.
;
_journal_issue 17
_journal_name_full 'Dalton transactions (Cambridge, England : 2003)'
_journal_page_first 4080
_journal_page_last 4089
_journal_paper_doi 10.1039/b925536b
_journal_volume 39
_journal_year 2010
_chemical_formula_moiety 'C53 H53 N O3 P2 Ru S2, 0.3(C H2 Cl2)'
_chemical_formula_sum 'C53.3 H53.6 Cl0.6 N O3 P2 Ru S2'
_chemical_formula_weight 1004.57
_chemical_name_systematic
;
?
;
_space_group_IT_number 2
_symmetry_cell_setting triclinic
_symmetry_space_group_name_Hall '-P 1'
_symmetry_space_group_name_H-M 'P -1'
_atom_sites_solution_hydrogens geom
_atom_sites_solution_primary direct
_atom_sites_solution_secondary difmap
_audit_creation_method SHELXL-97
_cell_angle_alpha 111.203(2)
_cell_angle_beta 106.398(2)
_cell_angle_gamma 95.0213(18)
_cell_formula_units_Z 2
_cell_length_a 11.9999(3)
_cell_length_b 15.2412(3)
_cell_length_c 15.3608(4)
_cell_measurement_reflns_used 23800
_cell_measurement_temperature 173(2)
_cell_measurement_theta_max 72.3769
_cell_measurement_theta_min 3.1783
_cell_volume 2455.53(12)
_computing_cell_refinement 'CrysAlis RED, Oxford Diffraction Ltd'
_computing_data_collection 'CrysAlis CCD, Oxford Diffraction Ltd'
_computing_data_reduction 'CrysAlis RED, Oxford Diffraction Ltd'
_computing_molecular_graphics 'Bruker SHELXTL'
_computing_publication_material 'Bruker SHELXTL'
_computing_structure_refinement 'SHELXL-97 (Sheldrick, 1997)'
_computing_structure_solution 'SHELXS-97 (Sheldrick, 1990)'
_diffrn_ambient_temperature 173(2)
_diffrn_detector_area_resol_mean 8.2556
_diffrn_measured_fraction_theta_full 0.994
_diffrn_measured_fraction_theta_max 0.994
_diffrn_measurement_device_type 'OD Xcalibur PX Ultra'
_diffrn_measurement_method 'omega scans'
_diffrn_radiation_monochromator graphite
_diffrn_radiation_source 'Enhance Ultra (Cu) X-ray Source'
_diffrn_radiation_type CuK\a
_diffrn_radiation_wavelength 1.54184
_diffrn_reflns_av_R_equivalents 0.0248
_diffrn_reflns_av_sigmaI/netI 0.0236
_diffrn_reflns_limit_h_max 14
_diffrn_reflns_limit_h_min -13
_diffrn_reflns_limit_k_max 18
_diffrn_reflns_limit_k_min -18
_diffrn_reflns_limit_l_max 17
_diffrn_reflns_limit_l_min -18
_diffrn_reflns_number 33789
_diffrn_reflns_theta_full 72.65
_diffrn_reflns_theta_max 72.65
_diffrn_reflns_theta_min 3.18
_diffrn_standards_number 0
_exptl_absorpt_coefficient_mu 4.631
_exptl_absorpt_correction_T_max 0.832
_exptl_absorpt_correction_T_min 0.420
_exptl_absorpt_correction_type analytical
_exptl_absorpt_process_details
;
CrysAlisPro, Oxford Diffraction Ltd.,
Version 1.171.33.41 (release 06-05-2009 CrysAlis171 .NET)
(compiled May 6 2009,17:20:42)
Analytical numeric absorption correction using a multifaceted crystal
model based on expressions derived by R.C. Clark & J.S. Reid.
(Clark, R. C. & Reid, J. S. (1995). Acta Cryst. A51, 887-897)
;
_exptl_crystal_colour 'Pale yellow'
_exptl_crystal_density_diffrn 1.359
_exptl_crystal_density_method 'not measured'
_exptl_crystal_description 'platy needles'
_exptl_crystal_F_000 1041
_exptl_crystal_size_max 0.32
_exptl_crystal_size_mid 0.13
_exptl_crystal_size_min 0.04
_refine_diff_density_max 0.488
_refine_diff_density_min -0.324
_refine_diff_density_rms 0.056
_refine_ls_extinction_method none
_refine_ls_goodness_of_fit_ref 1.046
_refine_ls_hydrogen_treatment constr
_refine_ls_matrix_type full
_refine_ls_number_parameters 629
_refine_ls_number_reflns 9694
_refine_ls_number_restraints 142
_refine_ls_restrained_S_all 1.059
_refine_ls_R_factor_all 0.0320
_refine_ls_R_factor_gt 0.0278
_refine_ls_shift/su_max 0.002
_refine_ls_shift/su_mean 0.000
_refine_ls_structure_factor_coef Fsqd
_refine_ls_weighting_details 'calc w=1/[\s^2^(Fo^2^)+(0.0418P)^2^+0.8571P] where P=(Fo^2^+2Fc^2^)/3'
_refine_ls_weighting_scheme calc
_refine_ls_wR_factor_gt 0.0695
_refine_ls_wR_factor_ref 0.0713
_reflns_number_gt 8842
_reflns_number_total 9694
_reflns_threshold_expression >2sigma(I)
_cod_data_source_file b925536b.txt
_cod_data_source_block 15
_cod_depositor_comments
;
The following automatic conversions were performed:

'_symmetry_cell_setting' value 'Triclinic' changed to 'triclinic'
according to /home/saulius/struct/CIF-dictionaries/cif_core.dic
dictionary named 'cif_core.dic' version 2.4.2 from 2011-04-26.

Automatic conversion script
Id: cif_fix_values 1891 2012-01-12 08:04:46Z andrius 
;
_cod_original_sg_symbol_H-M P-1
_cod_original_formula_sum 'C53.30 H53.60 Cl0.60 N O3 P2 Ru S2'
_cod_database_code 7025171

loop_
_symmetry_equiv_pos_as_xyz
'x, y, z'
'-x, -y, -z'

loop_
_atom_site_label
_atom_site_type_symbol
_atom_site_fract_x
_atom_site_fract_y
_atom_site_fract_z
_atom_site_U_iso_or_equiv
_atom_site_adp_type
_atom_site_occupancy
_atom_site_symmetry_multiplicity
_atom_site_calc_flag
_atom_site_refinement_flags
_atom_site_disorder_assembly
_atom_site_disorder_group
Ru Ru 0.191032(10) 0.672071(9) 0.287367(9) 0.02152(5) Uani 1 1 d . . .
P1 P 0.01802(4) 0.67930(3) 0.33272(3) 0.02183(9) Uani 1 1 d . . .
P2 P 0.35544(4) 0.67203(3) 0.23097(3) 0.02411(9) Uani 1 1 d . . .
S1 S 0.29088(4) 0.60857(3) 0.41085(3) 0.03022(10) Uani 1 1 d . . .
C2 C 0.35538(15) 0.72534(14) 0.49165(13) 0.0272(3) Uani 1 1 d . . .
S3 S 0.30999(4) 0.80734(3) 0.44520(3) 0.02667(9) Uani 1 1 d . . .
N4 N 0.43398(14) 0.74912(12) 0.58207(12) 0.0320(3) Uani 1 1 d D A .
C5 C 0.46347(18) 0.67453(17) 0.61853(15) 0.0375(4) Uani 1 1 d D A .
H5A H 0.3917 0.6227 0.5916 0.045 Uiso 1 1 calc R . .
H5B H 0.4860 0.7029 0.6917 0.045 Uiso 1 1 calc R . .
C6 C 0.56295(19) 0.63089(16) 0.59095(17) 0.0399(4) Uani 1 1 d D . .
H6A H 0.5668 0.5722 0.6044 0.048 Uiso 0.86(3) 1 calc PR A 1
H6B H 0.5485 0.6125 0.5193 0.048 Uiso 0.86(3) 1 calc PR A 1
H6C H 0.5412 0.6034 0.5200 0.048 Uiso 0.14(3) 1 d PR A 2
H6D H 0.5734 0.5798 0.6131 0.048 Uiso 0.14(3) 1 d PR A 2
O7 O 0.6715(2) 0.6993(3) 0.6476(7) 0.0477(13) Uani 0.86(3) 1 d PDU A 1
C8 C 0.7683(4) 0.6595(3) 0.6245(10) 0.0633(19) Uani 0.86(3) 1 d PDU A 1
H8A H 0.8434 0.7055 0.6680 0.095 Uiso 0.86(3) 1 calc PR A 1
H8B H 0.7592 0.6462 0.5552 0.095 Uiso 0.86(3) 1 calc PR A 1
H8C H 0.7687 0.5995 0.6343 0.095 Uiso 0.86(3) 1 calc PR A 1
O7' O 0.6718(12) 0.692(2) 0.638(4) 0.056(8) Uiso 0.14(3) 1 d PDU A 2
C8' C 0.7747(14) 0.653(3) 0.655(2) 0.057(7) Uiso 0.14(3) 1 d PDU A 2
H8'A H 0.8457 0.7052 0.6840 0.085 Uiso 0.14(3) 1 calc PR A 2
H8'B H 0.7753 0.6056 0.5922 0.085 Uiso 0.14(3) 1 calc PR A 2
H8'C H 0.7742 0.6226 0.7010 0.085 Uiso 0.14(3) 1 calc PR A 2
C9 C 0.4942(2) 0.84966(17) 0.64554(16) 0.0427(5) Uani 1 1 d D . .
H9A H 0.5103 0.8812 0.6029 0.051 Uiso 0.569(3) 1 calc PR B -1
H9B H 0.5719 0.8504 0.6908 0.051 Uiso 0.569(3) 1 calc PR B -1
H9C H 0.4889 0.8852 0.6046 0.051 Uiso 0.346(5) 1 d PR C -2
H9D H 0.5769 0.8521 0.6757 0.051 Uiso 0.346(5) 1 d PR C -2
H9E H 0.5186 0.8806 0.6075 0.051 Uiso 0.085(4) 1 d PR D -3
H9F H 0.5631 0.8533 0.6981 0.051 Uiso 0.085(4) 1 d PR D -3
C10 C 0.4278(7) 0.9093(4) 0.7075(4) 0.0523(15) Uani 0.569(3) 1 d PDU B -1
H10A H 0.4704 0.9776 0.7399 0.063 Uiso 0.569(3) 1 calc PR B -1
H10B H 0.3474 0.9053 0.6638 0.063 Uiso 0.569(3) 1 calc PR B -1
O11 O 0.4179(4) 0.8774(3) 0.7794(2) 0.0523(8) Uani 0.569(3) 1 d PDU B -1
C12 C 0.3545(6) 0.9308(5) 0.8396(4) 0.0697(15) Uani 0.569(3) 1 d PDU B -1
H12A H 0.3412 0.8994 0.8824 0.105 Uiso 0.569(3) 1 calc PR B -1
H12B H 0.2778 0.9330 0.7968 0.105 Uiso 0.569(3) 1 calc PR B -1
H12C H 0.4012 0.9965 0.8807 0.105 Uiso 0.569(3) 1 calc PR B -1
C10' C 0.4369(14) 0.8920(10) 0.7244(8) 0.085(5) Uiso 0.346(5) 1 d PDU B -2
H10C H 0.4641 0.9629 0.7556 0.102 Uiso 0.346(5) 1 calc PR C -2
H10D H 0.3495 0.8770 0.6921 0.102 Uiso 0.346(5) 1 calc PR C -2
O11' O 0.4638(6) 0.8575(5) 0.7956(5) 0.0617(19) Uiso 0.346(5) 1 d PDU B -2
C12' C 0.5811(8) 0.8894(8) 0.8659(7) 0.072(2) Uiso 0.346(5) 1 d PDU B -2
H12D H 0.5884 0.8577 0.9120 0.108 Uiso 0.346(5) 1 calc PR C -2
H12E H 0.5972 0.9593 0.9029 0.108 Uiso 0.346(5) 1 calc PR C -2
H12F H 0.6383 0.8730 0.8311 0.108 Uiso 0.346(5) 1 calc PR C -2
C10" C 0.407(2) 0.907(2) 0.6853(17) 0.051(8) Uiso 0.085(4) 1 d PDU B -3
H10E H 0.3859 0.9476 0.6477 0.061 Uiso 0.085(4) 1 calc PR D -3
H10F H 0.3334 0.8601 0.6675 0.061 Uiso 0.085(4) 1 calc PR D -3
O11" O 0.4354(15) 0.9634(12) 0.7795(11) 0.045(5) Uiso 0.085(4) 1 d PDU B -3
C12" C 0.358(3) 0.990(3) 0.832(2) 0.059(6) Uiso 0.085(4) 1 d PDU B -3
H12G H 0.4037 1.0322 0.9017 0.088 Uiso 0.085(4) 1 calc PR D -3
H12H H 0.3118 0.9321 0.8298 0.088 Uiso 0.085(4) 1 calc PR D -3
H12I H 0.3038 1.0241 0.8031 0.088 Uiso 0.085(4) 1 calc PR D -3
C13 C 0.13135(16) 0.76329(13) 0.21916(13) 0.0267(3) Uani 1 1 d . E .
H13A H 0.0735 0.7333 0.1546 0.032 Uiso 1 1 calc R . .
C14 C 0.16489(17) 0.85846(14) 0.25565(15) 0.0323(4) Uani 1 1 d D . .
H14A H 0.2303 0.8897 0.3157 0.039 Uiso 0.670(12) 1 calc PR E 1
H14B H 0.2290 0.8857 0.3180 0.039 Uiso 0.330(12) 1 d PR E 2
C15 C 0.1026(4) 0.9213(2) 0.2052(3) 0.0355(11) Uani 0.670(12) 1 d PGDU E 1
C16 C -0.0146(4) 0.8915(3) 0.1415(3) 0.0407(9) Uani 0.670(12) 1 d PGU E 1
H16A H -0.0583 0.8291 0.1245 0.049 Uiso 0.670(12) 1 calc PR E 1
C17 C -0.0678(5) 0.9528(3) 0.1026(3) 0.0464(11) Uani 0.670(12) 1 d PGU E 1
H17A H -0.1479 0.9325 0.0591 0.056 Uiso 0.670(12) 1 calc PR E 1
C18 C -0.0037(6) 1.0441(3) 0.1275(4) 0.0461(14) Uani 0.670(12) 1 d PGDU E 1
C19 C 0.1135(6) 1.0739(2) 0.1912(4) 0.0464(13) Uani 0.670(12) 1 d PGU E 1
H19A H 0.1573 1.1362 0.2082 0.056 Uiso 0.670(12) 1 calc PR E 1
C20 C 0.1667(5) 1.0125(2) 0.2300(4) 0.0415(10) Uani 0.670(12) 1 d PGU E 1
H20A H 0.2468 1.0329 0.2736 0.050 Uiso 0.670(12) 1 calc PR E 1
C21 C -0.0633(7) 1.1139(4) 0.0881(4) 0.0617(19) Uani 0.670(12) 1 d PDU E 1
H21A H -0.0971 1.1540 0.1358 0.093 Uiso 0.670(12) 1 calc PR E 1
H21B H -0.1267 1.0771 0.0243 0.093 Uiso 0.670(12) 1 calc PR E 1
H21C H -0.0040 1.1552 0.0791 0.093 Uiso 0.670(12) 1 calc PR E 1
C15' C 0.1255(8) 0.9283(5) 0.2205(7) 0.0263(18) Uiso 0.330(12) 1 d PGDU E 2
C16' C 0.0133(8) 0.9070(4) 0.1504(7) 0.0343(19) Uiso 0.330(12) 1 d PGU E 2
H16B H -0.0367 0.8452 0.1253 0.041 Uiso 0.330(12) 1 calc PR E 2
C17' C -0.0258(8) 0.9760(5) 0.1170(5) 0.043(2) Uiso 0.330(12) 1 d PGU E 2
H17B H -0.1025 0.9615 0.0690 0.051 Uiso 0.330(12) 1 calc PR E 2
C18' C 0.0474(9) 1.0664(5) 0.1537(6) 0.036(2) Uiso 0.330(12) 1 d PGDU E 2
C19' C 0.1596(8) 1.0877(4) 0.2239(7) 0.046(2) Uiso 0.330(12) 1 d PGU E 2
H19B H 0.2096 1.1494 0.2490 0.056 Uiso 0.330(12) 1 calc PR E 2
C20' C 0.1987(7) 1.0186(5) 0.2573(7) 0.047(2) Uiso 0.330(12) 1 d PGU E 2
H20B H 0.2754 1.0332 0.3052 0.056 Uiso 0.330(12) 1 calc PR E 2
C21' C 0.0004(11) 1.1449(7) 0.1205(8) 0.055(3) Uiso 0.330(12) 1 d PDU E 2
H21D H -0.0517 1.1732 0.1570 0.082 Uiso 0.330(12) 1 calc PR E 2
H21E H -0.0443 1.1159 0.0492 0.082 Uiso 0.330(12) 1 calc PR E 2
H21F H 0.0676 1.1953 0.1345 0.082 Uiso 0.330(12) 1 calc PR E 2
C22 C 0.10991(16) 0.55918(14) 0.17654(14) 0.0290(4) Uani 1 1 d . . .
O22 O 0.06178(13) 0.48960(10) 0.10965(11) 0.0393(3) Uani 1 1 d . . .
C23 C 0.03692(15) 0.77164(13) 0.45475(13) 0.0260(3) Uani 1 1 d . . .
C24 C 0.0263(2) 0.74942(15) 0.53233(15) 0.0390(4) Uani 1 1 d . . .
H24A H 0.0072 0.6840 0.5227 0.047 Uiso 1 1 calc R . .
C25 C 0.0434(3) 0.82241(19) 0.62419(18) 0.0546(6) Uani 1 1 d . . .
H25A H 0.0349 0.8065 0.6767 0.065 Uiso 1 1 calc R . .
C26 C 0.0729(2) 0.91796(18) 0.63978(17) 0.0490(6) Uani 1 1 d . . .
H26A H 0.0830 0.9676 0.7023 0.059 Uiso 1 1 calc R . .
C27 C 0.08754(19) 0.94076(15) 0.56377(16) 0.0363(4) Uani 1 1 d . . .
H27A H 0.1099 1.0062 0.5746 0.044 Uiso 1 1 calc R . .
C28 C 0.06959(16) 0.86823(14) 0.47182(14) 0.0292(4) Uani 1 1 d . . .
H28A H 0.0796 0.8844 0.4199 0.035 Uiso 1 1 calc R . .
C29 C -0.10619(15) 0.70320(13) 0.24835(13) 0.0263(3) Uani 1 1 d . . .
C30 C -0.16304(16) 0.77834(14) 0.27907(15) 0.0320(4) Uani 1 1 d . . .
H30A H -0.1381 0.8205 0.3473 0.038 Uiso 1 1 calc R . .
C31 C -0.25604(18) 0.79247(16) 0.21112(17) 0.0400(5) Uani 1 1 d . . .
H31A H -0.2935 0.8447 0.2330 0.048 Uiso 1 1 calc R . .
C32 C -0.29424(18) 0.73113(18) 0.11221(16) 0.0412(5) Uani 1 1 d . . .
H32A H -0.3571 0.7416 0.0657 0.049 Uiso 1 1 calc R . .
C33 C -0.24075(19) 0.65428(18) 0.08078(16) 0.0416(5) Uani 1 1 d . . .
H33A H -0.2683 0.6108 0.0129 0.050 Uiso 1 1 calc R . .
C34 C -0.14700(17) 0.64061(15) 0.14818(15) 0.0353(4) Uani 1 1 d . . .
H34A H -0.1101 0.5881 0.1260 0.042 Uiso 1 1 calc R . .
C35 C -0.05897(15) 0.56996(13) 0.33394(13) 0.0262(3) Uani 1 1 d . . .
C36 C -0.17318(18) 0.56485(15) 0.33956(17) 0.0366(4) Uani 1 1 d . . .
H36A H -0.2111 0.6174 0.3417 0.044 Uiso 1 1 calc R . .
C37 C -0.23171(19) 0.48384(17) 0.34204(19) 0.0426(5) Uani 1 1 d . . .
H37A H -0.3093 0.4812 0.3462 0.051 Uiso 1 1 calc R . .
C38 C -0.1777(2) 0.40684(16) 0.33844(18) 0.0420(5) Uani 1 1 d . . .
H38A H -0.2172 0.3517 0.3414 0.050 Uiso 1 1 calc R . .
C39 C -0.0657(2) 0.41052(17) 0.3306(2) 0.0435(5) Uani 1 1 d . . .
H39A H -0.0287 0.3572 0.3266 0.052 Uiso 1 1 calc R . .
C40 C -0.00678(17) 0.49200(15) 0.32834(16) 0.0346(4) Uani 1 1 d . . .
H40A H 0.0702 0.4939 0.3229 0.042 Uiso 1 1 calc R . .
C41 C 0.49266(16) 0.75620(14) 0.32275(14) 0.0290(4) Uani 1 1 d . . .
C42 C 0.50364(19) 0.85536(15) 0.34883(16) 0.0378(4) Uani 1 1 d . . .
H42A H 0.4424 0.8786 0.3147 0.045 Uiso 1 1 calc R . .
C43 C 0.6030(2) 0.91994(17) 0.42396(19) 0.0476(5) Uani 1 1 d . . .
H43A H 0.6110 0.9869 0.4394 0.057 Uiso 1 1 calc R . .
C44 C 0.6904(2) 0.88730(19) 0.47634(17) 0.0486(6) Uani 1 1 d . . .
H44A H 0.7581 0.9318 0.5282 0.058 Uiso 1 1 calc R . .
C45 C 0.67974(19) 0.79025(19) 0.45352(17) 0.0444(5) Uani 1 1 d . . .
H45A H 0.7398 0.7680 0.4901 0.053 Uiso 1 1 calc R . .
C46 C 0.58098(17) 0.72445(15) 0.37682(15) 0.0342(4) Uani 1 1 d . . .
H46A H 0.5741 0.6575 0.3615 0.041 Uiso 1 1 calc R . .
C47 C 0.33137(16) 0.69872(14) 0.12013(14) 0.0285(4) Uani 1 1 d . . .
C48 C 0.40938(18) 0.76573(16) 0.11211(16) 0.0366(4) Uani 1 1 d . . .
H48A H 0.4808 0.8006 0.1659 0.044 Uiso 1 1 calc R . .
C49 C 0.3839(2) 0.78231(17) 0.02581(18) 0.0425(5) Uani 1 1 d . . .
H49A H 0.4373 0.8292 0.0217 0.051 Uiso 1 1 calc R . .
C50 C 0.2819(2) 0.73134(17) -0.05336(17) 0.0412(5) Uani 1 1 d . . .
H50A H 0.2647 0.7431 -0.1119 0.049 Uiso 1 1 calc R . .
C51 C 0.2047(2) 0.66295(19) -0.04719(17) 0.0447(5) Uani 1 1 d . . .
H51A H 0.1352 0.6264 -0.1023 0.054 Uiso 1 1 calc R . .
C52 C 0.22839(19) 0.64743(16) 0.03901(15) 0.0385(4) Uani 1 1 d . . .
H52A H 0.1738 0.6012 0.0430 0.046 Uiso 1 1 calc R . .
C53 C 0.40584(16) 0.55809(13) 0.19082(13) 0.0283(4) Uani 1 1 d . . .
C54 C 0.49608(18) 0.55045(15) 0.14878(16) 0.0357(4) Uani 1 1 d . . .
H54A H 0.5283 0.6032 0.1379 0.043 Uiso 1 1 calc R . .
C55 C 0.53835(19) 0.46654(17) 0.12305(17) 0.0418(5) Uani 1 1 d . . .
H55A H 0.5997 0.4619 0.0948 0.050 Uiso 1 1 calc R . .
C56 C 0.4916(2) 0.38917(16) 0.13837(16) 0.0400(5) Uani 1 1 d . . .
H56A H 0.5219 0.3320 0.1218 0.048 Uiso 1 1 calc R . .
C57 C 0.40093(19) 0.39509(15) 0.17775(15) 0.0363(4) Uani 1 1 d . . .
H57A H 0.3676 0.3416 0.1869 0.044 Uiso 1 1 calc R . .
C58 C 0.35851(17) 0.47953(14) 0.20406(14) 0.0311(4) Uani 1 1 d . . .
H58A H 0.2964 0.4834 0.2314 0.037 Uiso 1 1 calc R . .
C60 C 0.6767(7) 0.9697(5) 0.9461(5) 0.0396(15) Uani 0.30 1 d P F 1
H60A H 0.6156 0.9785 0.8929 0.047 Uiso 0.30 1 calc PR F 1
H60B H 0.7556 1.0004 0.9508 0.047 Uiso 0.30 1 calc PR F 1
Cl1 Cl 0.6529(2) 1.02644(15) 1.06001(15) 0.0523(4) Uani 0.30 1 d P F 1
Cl2 Cl 0.6699(3) 0.84678(15) 0.91552(18) 0.0659(6) Uani 0.30 1 d P F 1

loop_
_atom_site_aniso_label
_atom_site_aniso_U_11
_atom_site_aniso_U_22
_atom_site_aniso_U_33
_atom_site_aniso_U_23
_atom_site_aniso_U_13
_atom_site_aniso_U_12
Ru 0.01924(7) 0.02172(7) 0.02233(7) 0.00790(5) 0.00662(5) 0.00385(5)
P1 0.02024(19) 0.0231(2) 0.02260(19) 0.00931(16) 0.00767(15) 0.00524(15)
P2 0.0206(2) 0.0245(2) 0.0263(2) 0.00875(17) 0.00892(16) 0.00407(16)
S1 0.0298(2) 0.0269(2) 0.0298(2) 0.01249(17) 0.00357(17) 0.00346(17)
C2 0.0213(8) 0.0340(9) 0.0265(8) 0.0119(7) 0.0093(7) 0.0047(7)
S3 0.0248(2) 0.0253(2) 0.0259(2) 0.00778(16) 0.00663(16) 0.00422(15)
N4 0.0276(8) 0.0374(9) 0.0271(7) 0.0127(7) 0.0055(6) 0.0026(6)
C5 0.0321(10) 0.0488(12) 0.0329(10) 0.0233(9) 0.0055(8) 0.0039(9)
C6 0.0388(11) 0.0370(11) 0.0400(11) 0.0177(9) 0.0058(9) 0.0044(9)
O7 0.0293(14) 0.0360(14) 0.071(3) 0.0151(12) 0.0152(9) 0.0080(7)
C8 0.0443(18) 0.0448(18) 0.114(5) 0.036(2) 0.039(2) 0.0199(13)
C9 0.0399(11) 0.0411(11) 0.0312(10) 0.0091(9) -0.0013(8) -0.0003(9)
C10 0.088(4) 0.042(3) 0.020(2) 0.003(2) 0.023(2) 0.004(2)
O11 0.073(2) 0.061(2) 0.0336(15) 0.0244(14) 0.0243(15) 0.0204(18)
C12 0.082(4) 0.086(4) 0.048(3) 0.024(3) 0.036(3) 0.016(3)
C13 0.0262(8) 0.0319(9) 0.0267(8) 0.0140(7) 0.0122(7) 0.0087(7)
C14 0.0327(9) 0.0315(9) 0.0359(10) 0.0151(8) 0.0142(8) 0.0076(8)
C15 0.045(3) 0.0322(17) 0.037(2) 0.0163(16) 0.022(2) 0.0126(16)
C16 0.043(2) 0.042(2) 0.045(2) 0.0219(17) 0.0189(18) 0.0167(17)
C17 0.053(3) 0.056(2) 0.048(2) 0.0312(19) 0.024(2) 0.028(2)
C18 0.066(4) 0.051(2) 0.046(2) 0.030(2) 0.035(3) 0.034(3)
C19 0.067(4) 0.0315(18) 0.052(3) 0.0226(17) 0.028(3) 0.015(2)
C20 0.053(2) 0.0316(17) 0.049(2) 0.0219(16) 0.022(2) 0.0139(16)
C21 0.098(5) 0.064(3) 0.063(3) 0.046(3) 0.047(3) 0.053(3)
C22 0.0229(8) 0.0369(10) 0.0355(10) 0.0194(9) 0.0143(7) 0.0102(7)
O22 0.0344(7) 0.0320(7) 0.0362(7) 0.0014(6) 0.0084(6) -0.0013(6)
C23 0.0239(8) 0.0285(9) 0.0246(8) 0.0091(7) 0.0083(6) 0.0075(7)
C24 0.0536(12) 0.0318(10) 0.0304(10) 0.0117(8) 0.0150(9) 0.0039(9)
C25 0.0846(19) 0.0480(13) 0.0320(11) 0.0139(10) 0.0275(12) 0.0028(12)
C26 0.0683(15) 0.0400(12) 0.0318(10) 0.0043(9) 0.0208(10) 0.0096(11)
C27 0.0397(10) 0.0287(9) 0.0365(10) 0.0082(8) 0.0131(8) 0.0093(8)
C28 0.0296(9) 0.0299(9) 0.0296(9) 0.0122(7) 0.0112(7) 0.0090(7)
C29 0.0221(8) 0.0305(9) 0.0274(8) 0.0131(7) 0.0082(7) 0.0054(7)
C30 0.0267(9) 0.0335(10) 0.0332(9) 0.0113(8) 0.0081(7) 0.0092(7)
C31 0.0309(10) 0.0385(11) 0.0481(12) 0.0167(9) 0.0084(9) 0.0149(8)
C32 0.0297(10) 0.0541(13) 0.0390(11) 0.0230(10) 0.0038(8) 0.0134(9)
C33 0.0351(10) 0.0524(13) 0.0300(10) 0.0124(9) 0.0048(8) 0.0131(9)
C34 0.0304(9) 0.0398(11) 0.0299(9) 0.0092(8) 0.0063(8) 0.0130(8)
C35 0.0252(8) 0.0271(8) 0.0261(8) 0.0110(7) 0.0083(7) 0.0038(7)
C36 0.0310(10) 0.0361(10) 0.0491(12) 0.0213(9) 0.0174(9) 0.0078(8)
C37 0.0325(10) 0.0466(12) 0.0579(13) 0.0274(11) 0.0210(10) 0.0061(9)
C38 0.0383(11) 0.0387(11) 0.0551(13) 0.0266(10) 0.0169(10) 0.0008(9)
C39 0.0413(11) 0.0364(11) 0.0634(14) 0.0291(10) 0.0206(10) 0.0109(9)
C40 0.0281(9) 0.0346(10) 0.0474(11) 0.0208(9) 0.0158(8) 0.0085(8)
C41 0.0237(8) 0.0322(9) 0.0302(9) 0.0096(7) 0.0129(7) 0.0021(7)
C42 0.0344(10) 0.0321(10) 0.0428(11) 0.0094(9) 0.0159(9) 0.0025(8)
C43 0.0491(13) 0.0334(11) 0.0488(13) 0.0045(9) 0.0201(11) -0.0055(9)
C44 0.0378(11) 0.0523(14) 0.0357(11) 0.0029(10) 0.0100(9) -0.0136(10)
C45 0.0308(10) 0.0584(14) 0.0356(11) 0.0151(10) 0.0067(8) 0.0015(9)
C46 0.0289(9) 0.0386(10) 0.0312(9) 0.0113(8) 0.0091(7) 0.0038(8)
C47 0.0272(8) 0.0316(9) 0.0296(9) 0.0121(7) 0.0128(7) 0.0101(7)
C48 0.0308(9) 0.0421(11) 0.0409(11) 0.0221(9) 0.0115(8) 0.0052(8)
C49 0.0415(11) 0.0484(12) 0.0496(12) 0.0302(10) 0.0191(10) 0.0103(9)
C50 0.0453(12) 0.0508(13) 0.0392(11) 0.0268(10) 0.0174(9) 0.0196(10)
C51 0.0399(11) 0.0558(14) 0.0343(10) 0.0182(10) 0.0080(9) 0.0053(10)
C52 0.0362(10) 0.0451(11) 0.0309(10) 0.0140(9) 0.0111(8) 0.0003(9)
C53 0.0255(8) 0.0301(9) 0.0256(8) 0.0075(7) 0.0073(7) 0.0080(7)
C54 0.0309(9) 0.0383(10) 0.0387(10) 0.0136(9) 0.0151(8) 0.0088(8)
C55 0.0365(11) 0.0474(12) 0.0413(11) 0.0123(10) 0.0178(9) 0.0178(9)
C56 0.0414(11) 0.0381(11) 0.0351(10) 0.0096(9) 0.0082(9) 0.0210(9)
C57 0.0421(11) 0.0324(10) 0.0323(10) 0.0137(8) 0.0075(8) 0.0122(8)
C58 0.0316(9) 0.0317(9) 0.0288(9) 0.0111(7) 0.0093(7) 0.0085(7)
C60 0.040(4) 0.038(4) 0.035(3) 0.014(3) 0.006(3) 0.005(3)
Cl1 0.0701(12) 0.0486(10) 0.0434(9) 0.0175(8) 0.0260(9) 0.0197(9)
Cl2 0.0942(17) 0.0340(9) 0.0585(12) 0.0083(8) 0.0272(12) 0.0011(10)

loop_
_atom_type_symbol
_atom_type_description
_atom_type_scat_dispersion_real
_atom_type_scat_dispersion_imag
_atom_type_scat_source
C C 0.0181 0.0091 'International Tables Vol C Tables 4.2.6.8 and 6.1.1.4'
H H 0.0000 0.0000 'International Tables Vol C Tables 4.2.6.8 and 6.1.1.4'
N N 0.0311 0.0180 'International Tables Vol C Tables 4.2.6.8 and 6.1.1.4'
O O 0.0492 0.0322 'International Tables Vol C Tables 4.2.6.8 and 6.1.1.4'
P P 0.2955 0.4335 'International Tables Vol C Tables 4.2.6.8 and 6.1.1.4'
S S 0.3331 0.5567 'International Tables Vol C Tables 4.2.6.8 and 6.1.1.4'
Ru Ru 0.0552 3.2960 'International Tables Vol C Tables 4.2.6.8 and 6.1.1.4'
Cl Cl 0.3639 0.7018 'International Tables Vol C Tables 4.2.6.8 and 6.1.1.4'

loop_
_geom_angle_atom_site_label_1
_geom_angle_atom_site_label_2
_geom_angle_atom_site_label_3
_geom_angle
C22 Ru C13 94.86(8)
C22 Ru P2 89.70(5)
C13 Ru P2 88.87(5)
C22 Ru P1 89.51(5)
C13 Ru P1 85.49(5)
P2 Ru P1 174.221(15)
C22 Ru S3 172.16(6)
C13 Ru S3 92.97(5)
P2 Ru S3 89.961(15)
P1 Ru S3 91.592(15)
C22 Ru S1 101.83(6)
C13 Ru S1 163.30(5)
P2 Ru S1 91.725(16)
P1 Ru S1 94.039(15)
S3 Ru S1 70.346(15)
C23 P1 C29 103.67(8)
C23 P1 C35 103.13(8)
C29 P1 C35 99.45(8)
C23 P1 Ru 115.56(6)
C29 P1 Ru 114.50(6)
C35 P1 Ru 118.25(6)
C41 P2 C53 102.02(8)
C41 P2 C47 105.32(9)
C53 P2 C47 100.80(8)
C41 P2 Ru 114.88(6)
C53 P2 Ru 116.98(6)
C47 P2 Ru 114.95(6)
C2 S1 Ru 87.54(6)
N4 C2 S3 123.79(15)
N4 C2 S1 122.75(15)
S3 C2 S1 113.47(10)
C2 S3 Ru 88.53(6)
C2 N4 C9 120.73(17)
C2 N4 C5 120.41(17)
C9 N4 C5 118.84(16)
N4 C5 C6 113.91(17)
O7' C6 C5 114.1(13)
O7 C6 C5 108.9(3)
C6 O7 C8 110.4(5)
C6 O7' C8' 118.6(19)
N4 C9 C10 115.9(3)
N4 C9 C10' 110.0(6)
N4 C9 C10" 110.3(12)
O11 C10 C9 111.3(5)
C10 O11 C12 113.7(4)
O11' C10' C9 112.5(9)
C10' O11' C12' 118.3(9)
O11" C10" C9 121.4(19)
C10" O11" C12" 127.1(18)
C14 C13 Ru 127.45(15)
C13 C14 C15' 132.8(4)
C13 C14 C15 123.4(2)
C16 C15 C20 120.0
C16 C15 C14 122.5(2)
C20 C15 C14 117.4(2)
C15 C16 C17 120.0
C18 C17 C16 120.0
C19 C18 C17 120.0
C19 C18 C21 119.6(3)
C17 C18 C21 120.4(3)
C20 C19 C18 120.0
C19 C20 C15 120.0
C16' C15' C20' 120.0
C16' C15' C14 120.1(5)
C20' C15' C14 119.9(5)
C15' C16' C17' 120.0
C18' C17' C16' 120.0
C17' C18' C19' 120.0
C17' C18' C21' 119.7(6)
C19' C18' C21' 120.2(6)
C18' C19' C20' 120.0
C19' C20' C15' 120.0
O22 C22 Ru 178.85(18)
C24 C23 C28 118.81(17)
C24 C23 P1 122.59(15)
C28 C23 P1 118.51(14)
C23 C24 C25 120.3(2)
C26 C25 C24 120.5(2)
C25 C26 C27 119.6(2)
C26 C27 C28 120.1(2)
C27 C28 C23 120.67(18)
C30 C29 C34 118.45(17)
C30 C29 P1 123.73(14)
C34 C29 P1 117.80(14)
C29 C30 C31 120.68(19)
C32 C31 C30 120.30(19)
C31 C32 C33 119.76(19)
C32 C33 C34 120.1(2)
C33 C34 C29 120.69(19)
C40 C35 C36 118.79(17)
C40 C35 P1 121.49(14)
C36 C35 P1 119.72(14)
C37 C36 C35 120.53(19)
C38 C37 C36 120.2(2)
C39 C38 C37 119.53(19)
C38 C39 C40 120.2(2)
C35 C40 C39 120.68(18)
C46 C41 C42 118.51(18)
C46 C41 P2 120.70(15)
C42 C41 P2 120.27(15)
C43 C42 C41 120.6(2)
C44 C43 C42 120.2(2)
C45 C44 C43 120.0(2)
C44 C45 C46 120.2(2)
C41 C46 C45 120.4(2)
C48 C47 C52 118.23(18)
C48 C47 P2 124.16(15)
C52 C47 P2 117.61(15)
C47 C48 C49 120.5(2)
C50 C49 C48 120.5(2)
C49 C50 C51 119.6(2)
C50 C51 C52 120.2(2)
C51 C52 C47 120.9(2)
C58 C53 C54 118.80(18)
C58 C53 P2 121.06(14)
C54 C53 P2 120.11(15)
C55 C54 C53 120.3(2)
C54 C55 C56 120.2(2)
C57 C56 C55 120.02(19)
C56 C57 C58 119.9(2)
C53 C58 C57 120.73(18)
Cl2 C60 Cl1 111.4(4)

loop_
_geom_bond_atom_site_label_1
_geom_bond_atom_site_label_2
_geom_bond_distance
Ru C22 1.860(2)
Ru C13 2.0851(18)
Ru P2 2.3680(4)
Ru P1 2.3684(4)
Ru S3 2.4661(4)
Ru S1 2.4936(4)
P1 C23 1.8280(18)
P1 C29 1.8384(18)
P1 C35 1.8422(18)
P2 C41 1.8319(19)
P2 C53 1.8389(19)
P2 C47 1.8416(19)
S1 C2 1.7105(19)
C2 N4 1.337(2)
C2 S3 1.7066(19)
N4 C9 1.466(3)
N4 C5 1.466(3)
C5 C6 1.506(3)
C6 O7' 1.367(16)
C6 O7 1.417(4)
O7 C8 1.429(5)
O7' C8' 1.416(16)
C9 C10 1.515(5)
C9 C10' 1.530(12)
C9 C10" 1.541(15)
C10 O11 1.387(7)
O11 C12 1.435(6)
C10' O11' 1.350(12)
O11' C12' 1.423(10)
C10" O11" 1.310(15)
O11" C12" 1.394(15)
C13 C14 1.328(3)
C14 C15' 1.416(5)
C14 C15 1.553(3)
C15 C16 1.3900
C15 C20 1.3900
C16 C17 1.3900
C17 C18 1.3900
C18 C19 1.3900
C18 C21 1.538(4)
C19 C20 1.3900
C15' C16' 1.3900
C15' C20' 1.3900
C16' C17' 1.3900
C17' C18' 1.3900
C18' C19' 1.3900
C18' C21' 1.551(10)
C19' C20' 1.3900
C22 O22 1.133(2)
C23 C24 1.386(3)
C23 C28 1.397(3)
C24 C25 1.390(3)
C25 C26 1.383(4)
C26 C27 1.383(3)
C27 C28 1.386(3)
C29 C30 1.388(3)
C29 C34 1.396(3)
C30 C31 1.389(3)
C31 C32 1.377(3)
C32 C33 1.384(3)
C33 C34 1.386(3)
C35 C40 1.378(3)
C35 C36 1.395(3)
C36 C37 1.384(3)
C37 C38 1.381(3)
C38 C39 1.381(3)
C39 C40 1.390(3)
C41 C46 1.390(3)
C41 C42 1.400(3)
C42 C43 1.385(3)
C43 C44 1.378(4)
C44 C45 1.376(4)
C45 C46 1.395(3)
C47 C48 1.387(3)
C47 C52 1.396(3)
C48 C49 1.393(3)
C49 C50 1.374(3)
C50 C51 1.380(3)
C51 C52 1.384(3)
C53 C58 1.386(3)
C53 C54 1.402(3)
C54 C55 1.382(3)
C55 C56 1.386(4)
C56 C57 1.381(3)
C57 C58 1.390(3)
C60 Cl2 1.747(8)
C60 Cl1 1.766(8)
